data_4087191
loop_
_publ_author_name
'Henrion, Micka\"el'
'de P. Cardoso, Bernardo'
'C\'esar, Vincent'
'Chetcuti, Michael J.'
'Ritleng, Vincent'

_publ_section_title
;
 Nickel(II) Complexes of Highly \s-Donating Cyclic (Alkyl)(Amino)- and
 Malonate-Carbenes: Syntheses and Catalytic Studies
;
_journal_issue 6
_journal_name_full Organometallics
_journal_page_first 1113
_journal_paper_doi 10.1021/acs.organomet.6b00906
_journal_volume 36
_journal_year 2017
_chemical_formula_moiety 'C23 H36 N, C18 H15 Cl3 Ni P'
_chemical_formula_sum 'C41 H51 Cl3 N Ni P'
_chemical_formula_weight 753.85
_space_group_crystal_system triclinic
_space_group_IT_number 2
_space_group_name_Hall '-P 1'
_space_group_name_H-M_alt 'P -1'
_symmetry_space_group_name_Hall '-P 1'
_symmetry_space_group_name_H-M 'P -1'
_atom_sites_solution_hydrogens geom
_audit_creation_method SHELXL-2013
_cell_angle_alpha 87.564(2)
_cell_angle_beta 75.702(2)
_cell_angle_gamma 77.918(2)
_cell_formula_units_Z 2
_cell_length_a 11.7585(10)
_cell_length_b 12.4165(10)
_cell_length_c 15.0414(12)
_cell_measurement_reflns_used 9883
_cell_measurement_temperature 173(2)
_cell_measurement_theta_max 29.93
_cell_measurement_theta_min 2.38
_cell_volume 2080.8(3)
_computing_cell_refinement 'Bruker SAINT'
_computing_data_collection 'Bruker APEX2'
_computing_data_reduction 'Bruker SAINT'
_computing_molecular_graphics 'Bruker SHELXTL'
_computing_publication_material 'Bruker SHELXTL'
_computing_structure_refinement 'SHELXL-2013 (Sheldrick 2013)'
_computing_structure_solution 'SHELXS-97 (Sheldrick 2008)'
_diffrn_ambient_temperature 173(2)
_diffrn_measured_fraction_theta_full 1.000
_diffrn_measured_fraction_theta_max 0.996
_diffrn_measurement_device_type 'Bruker APEX-II CCD'
_diffrn_measurement_method '\f and \w scans'
_diffrn_radiation_monochromator triumph
_diffrn_radiation_type MoK\a
_diffrn_radiation_wavelength 0.71073
_diffrn_reflns_av_R_equivalents 0.0297
_diffrn_reflns_av_unetI/netI 0.0359
_diffrn_reflns_Laue_measured_fraction_full 1.000
_diffrn_reflns_Laue_measured_fraction_max 0.996
_diffrn_reflns_limit_h_max 16
_diffrn_reflns_limit_h_min -16
_diffrn_reflns_limit_k_max 17
_diffrn_reflns_limit_k_min -16
_diffrn_reflns_limit_l_max 21
_diffrn_reflns_limit_l_min -21
_diffrn_reflns_number 34754
_diffrn_reflns_point_group_measured_fraction_full 1.000
_diffrn_reflns_point_group_measured_fraction_max 0.996
_diffrn_reflns_theta_full 25.242
_diffrn_reflns_theta_max 30.077
_diffrn_reflns_theta_min 1.397
_diffrn_source 'sealed tube'
_exptl_absorpt_coefficient_mu 0.724
_exptl_absorpt_correction_T_max 0.7460
_exptl_absorpt_correction_T_min 0.6337
_exptl_absorpt_correction_type multi-scan
_exptl_absorpt_process_details sadabs
_exptl_crystal_colour blue
_exptl_crystal_density_diffrn 1.203
_exptl_crystal_description prism
_exptl_crystal_F_000 796
_exptl_crystal_size_max 0.300
_exptl_crystal_size_mid 0.280
_exptl_crystal_size_min 0.200
_platon_squeeze_details
;
The residual electron density was assigned to half a molecule of 
the dichloromethane solvent [41/2= 21 e per asymmetric unit; half
a molecule of C1H2Cl2 would give 21 e]. 
;
_refine_diff_density_max 0.987
_refine_diff_density_min -0.685
_refine_diff_density_rms 0.058
_refine_ls_extinction_coef .
_refine_ls_extinction_method none
_refine_ls_goodness_of_fit_ref 1.081
_refine_ls_hydrogen_treatment constr
_refine_ls_matrix_type full
_refine_ls_number_parameters 424
_refine_ls_number_reflns 12191
_refine_ls_number_restraints 0
_refine_ls_restrained_S_all 1.081
_refine_ls_R_factor_all 0.0582
_refine_ls_R_factor_gt 0.0418
_refine_ls_shift/su_max 0.000
_refine_ls_shift/su_mean 0.000
_refine_ls_structure_factor_coef Fsqd
_refine_ls_weighting_details 'w=1/[\s^2^(Fo^2^)+(0.0620P)^2^+0.2575P] where P=(Fo^2^+2Fc^2^)/3'
_refine_ls_weighting_scheme calc
_refine_ls_wR_factor_gt 0.1124
_refine_ls_wR_factor_ref 0.1191
_reflns_Friedel_coverage 0.000
_reflns_Friedel_fraction_full .
_reflns_Friedel_fraction_max .
_reflns_number_gt 9138
_reflns_number_total 12191
_reflns_threshold_expression 'I > 2\s(I)'
_cod_data_source_file om6b00906_si_002.cif
_cod_data_source_block mcmh140424
_cod_database_code 4087191
_shelx_space_group_comment
;
The symmetry employed for this shelxl refinement is uniquely defined
by the following loop, which should always be used as a source of
symmetry information in preference to the above space-group names.
They are only intended as comments.
;
_shelx_estimated_absorpt_t_min 0.812
_shelx_estimated_absorpt_t_max 0.869
_shelxl_version_number 2013-4

loop_
_space_group_symop_operation_xyz
'x, y, z'
'-x, -y, -z'

loop_
_atom_site_label
_atom_site_type_symbol
_atom_site_fract_x
_atom_site_fract_y
_atom_site_fract_z
_atom_site_U_iso_or_equiv
_atom_site_adp_type
_atom_site_occupancy
_atom_site_site_symmetry_order
_atom_site_calc_flag
_atom_site_refinement_flags_posn
_atom_site_refinement_flags_adp
_atom_site_refinement_flags_occupancy
_atom_site_disorder_assembly
_atom_site_disorder_group
C1 C -0.05739(13) 0.37765(13) 0.75620(11) 0.0278(3) Uani 1 1 d . . . . .
H1 H -0.0684 0.4490 0.7815 0.033 Uiso 1 1 calc R U . . .
C2 C -0.12674(15) 0.35302(13) 0.69251(11) 0.0305(3) Uani 1 1 d . . . . .
C3 C -0.07142(19) 0.23007(15) 0.66819(14) 0.0431(4) Uani 1 1 d . . . . .
H3A H -0.1354 0.1869 0.6795 0.052 Uiso 1 1 calc R U . . .
H3B H -0.0285 0.2221 0.6026 0.052 Uiso 1 1 calc R U . . .
C4 C 0.01613(16) 0.18770(13) 0.72862(12) 0.0342(3) Uani 1 1 d . . . . .
C5 C -0.0282(2) 0.10793(17) 0.80176(16) 0.0561(6) Uani 1 1 d . . . . .
H5A H -0.0303 0.0396 0.7725 0.084 Uiso 1 1 calc R U . . .
H5B H -0.1089 0.1411 0.8372 0.084 Uiso 1 1 calc R U . . .
H5C H 0.0261 0.0916 0.8428 0.084 Uiso 1 1 calc R U . . .
C6 C 0.1410(2) 0.13743(18) 0.67260(15) 0.0529(5) Uani 1 1 d . . . . .
H6A H 0.1970 0.1250 0.7124 0.079 Uiso 1 1 calc R U . . .
H6B H 0.1666 0.1877 0.6233 0.079 Uiso 1 1 calc R U . . .
H6C H 0.1398 0.0671 0.6460 0.079 Uiso 1 1 calc R U . . .
C7 C 0.10051(14) 0.30246(13) 0.83122(11) 0.0292(3) Uani 1 1 d . . . . .
C8 C 0.06595(16) 0.28412(14) 0.92509(11) 0.0343(3) Uani 1 1 d . . . . .
C9 C 0.15130(19) 0.28220(18) 0.97566(13) 0.0463(4) Uani 1 1 d . . . . .
H9 H 0.1311 0.2691 1.0398 0.056 Uiso 1 1 calc R U . . .
C10 C 0.2633(2) 0.2989(2) 0.93424(16) 0.0600(6) Uani 1 1 d . . . . .
H10 H 0.3214 0.2940 0.9692 0.072 Uiso 1 1 calc R U . . .
C11 C 0.29274(19) 0.3229(2) 0.84205(15) 0.0615(6) Uani 1 1 d . . . . .
H11 H 0.3703 0.3365 0.8149 0.074 Uiso 1 1 calc R U . . .
C12 C 0.21134(16) 0.32753(18) 0.78781(12) 0.0417(4) Uani 1 1 d . . . . .
C13 C -0.06080(19) 0.2771(2) 0.97620(14) 0.0524(5) Uani 1 1 d . . . . .
H13 H -0.1073 0.2717 0.9298 0.063 Uiso 1 1 calc R U . . .
C14 C -0.0637(3) 0.1748(3) 1.03742(18) 0.0858(10) Uani 1 1 d . . . . .
H14A H -0.0179 0.1091 1.0012 0.129 Uiso 1 1 calc R U . . .
H14B H -0.1470 0.1670 1.0615 0.129 Uiso 1 1 calc R U . . .
H14C H -0.0281 0.1831 1.0885 0.129 Uiso 1 1 calc R U . . .
C15 C -0.1194(3) 0.3826(3) 1.0318(2) 0.0917(10) Uani 1 1 d . . . . .
H15A H -0.0758 0.3893 1.0783 0.138 Uiso 1 1 calc R U . . .
H15B H -0.2029 0.3804 1.0619 0.138 Uiso 1 1 calc R U . . .
H15C H -0.1173 0.4461 0.9909 0.138 Uiso 1 1 calc R U . . .
C16 C 0.2405(2) 0.3706(2) 0.69056(14) 0.0604(7) Uani 1 1 d . . . . .
H16 H 0.1763 0.3601 0.6609 0.072 Uiso 1 1 calc R U . . .
C17 C 0.3604(3) 0.3099(4) 0.6322(2) 0.0967(8) Uani 1 1 d . . . . .
H17A H 0.3682 0.3324 0.5681 0.145 Uiso 1 1 calc R U . . .
H17B H 0.3641 0.2303 0.6366 0.145 Uiso 1 1 calc R U . . .
H17C H 0.4259 0.3279 0.6544 0.145 Uiso 1 1 calc R U . . .
C18 C 0.2359(3) 0.4934(3) 0.6950(2) 0.0967(8) Uani 1 1 d . . . . .
H18A H 0.1540 0.5315 0.7240 0.145 Uiso 1 1 calc R U . . .
H18B H 0.2602 0.5214 0.6327 0.145 Uiso 1 1 calc R U . . .
H18C H 0.2906 0.5068 0.7311 0.145 Uiso 1 1 calc R U . . .
C19 C -0.10561(17) 0.42944(15) 0.60933(12) 0.0380(4) Uani 1 1 d . . . . .
H19A H -0.1261 0.5069 0.6309 0.046 Uiso 1 1 calc R U . . .
H19B H -0.0197 0.4126 0.5767 0.046 Uiso 1 1 calc R U . . .
C20 C -0.1813(2) 0.41539(19) 0.54335(15) 0.0525(5) Uani 1 1 d . . . . .
H20A H -0.1684 0.4676 0.4920 0.063 Uiso 1 1 calc R U . . .
H20B H -0.1559 0.3397 0.5175 0.063 Uiso 1 1 calc R U . . .
C21 C -0.3135(2) 0.4363(2) 0.59222(19) 0.0632(6) Uani 1 1 d . . . . .
H21A H -0.3406 0.5143 0.6125 0.076 Uiso 1 1 calc R U . . .
H21B H -0.3605 0.4229 0.5490 0.076 Uiso 1 1 calc R U . . .
C22 C -0.33616(19) 0.3625(2) 0.67428(18) 0.0579(6) Uani 1 1 d . . . . .
H22A H -0.3167 0.2848 0.6533 0.070 Uiso 1 1 calc R U . . .
H22B H -0.4222 0.3807 0.7065 0.070 Uiso 1 1 calc R U . . .
C23 C -0.26026(16) 0.37606(18) 0.74099(14) 0.0445(4) Uani 1 1 d . . . . .
H23A H -0.2847 0.4520 0.7663 0.053 Uiso 1 1 calc R U . . .
H23B H -0.2745 0.3246 0.7927 0.053 Uiso 1 1 calc R U . . .
C24 C 0.34149(14) 0.00541(13) 0.18264(11) 0.0306(3) Uani 1 1 d . . . . .
C25 C 0.3090(2) 0.05394(16) 0.10550(13) 0.0463(4) Uani 1 1 d . . . . .
H25 H 0.2740 0.1302 0.1064 0.056 Uiso 1 1 calc R U . . .
C26 C 0.3275(2) -0.0085(2) 0.02680(15) 0.0604(6) Uani 1 1 d . . . . .
H26 H 0.3060 0.0257 -0.0261 0.073 Uiso 1 1 calc R U . . .
C27 C 0.3766(2) -0.11946(19) 0.02484(14) 0.0538(5) Uani 1 1 d . . . . .
H27 H 0.3891 -0.1617 -0.0292 0.065 Uiso 1 1 calc R U . . .
C28 C 0.40755(19) -0.16898(17) 0.10162(14) 0.0469(4) Uani 1 1 d . . . . .
H28 H 0.4411 -0.2456 0.1006 0.056 Uiso 1 1 calc R U . . .
C29 C 0.38976(17) -0.10702(15) 0.18058(12) 0.0392(4) Uani 1 1 d . . . . .
H29 H 0.4107 -0.1417 0.2335 0.047 Uiso 1 1 calc R U . . .
C30 C 0.30440(14) 0.00240(13) 0.37962(10) 0.0289(3) Uani 1 1 d . . . . .
C31 C 0.19127(15) -0.02130(14) 0.41598(11) 0.0328(3) Uani 1 1 d . . . . .
H31 H 0.1268 0.0097 0.3891 0.039 Uiso 1 1 calc R U . . .
C32 C 0.17242(17) -0.08982(15) 0.49099(11) 0.0373(4) Uani 1 1 d . . . . .
H32 H 0.0954 -0.1065 0.5148 0.045 Uiso 1 1 calc R U . . .
C33 C 0.26514(19) -0.13393(16) 0.53117(12) 0.0431(4) Uani 1 1 d . . . . .
H33 H 0.2519 -0.1809 0.5826 0.052 Uiso 1 1 calc R U . . .
C34 C 0.3770(2) -0.10995(18) 0.49669(14) 0.0489(5) Uani 1 1 d . . . . .
H34 H 0.4406 -0.1401 0.5248 0.059 Uiso 1 1 calc R U . . .
C35 C 0.39751(17) -0.04198(17) 0.42111(13) 0.0430(4) Uani 1 1 d . . . . .
H35 H 0.4748 -0.0258 0.3977 0.052 Uiso 1 1 calc R U . . .
C36 C 0.46215(15) 0.13525(14) 0.26819(11) 0.0332(3) Uani 1 1 d . . . . .
C37 C 0.57143(16) 0.06750(18) 0.22751(13) 0.0444(4) Uani 1 1 d . . . . .
H37 H 0.5738 -0.0037 0.2055 0.053 Uiso 1 1 calc R U . . .
C38 C 0.67761(18) 0.1048(2) 0.21924(15) 0.0542(6) Uani 1 1 d . . . . .
H38 H 0.7522 0.0583 0.1918 0.065 Uiso 1 1 calc R U . . .
C39 C 0.67577(19) 0.2072(2) 0.25007(15) 0.0569(6) Uani 1 1 d . . . . .
H39 H 0.7486 0.2319 0.2434 0.068 Uiso 1 1 calc R U . . .
C40 C 0.5690(2) 0.2739(2) 0.29046(19) 0.0633(6) Uani 1 1 d . . . . .
H40 H 0.5680 0.3447 0.3126 0.076 Uiso 1 1 calc R U . . .
C41 C 0.46153(19) 0.23928(18) 0.29963(16) 0.0492(5) Uani 1 1 d . . . . .
H41 H 0.3877 0.2867 0.3274 0.059 Uiso 1 1 calc R U . . .
N1 N 0.01838(11) 0.29549(10) 0.77450(9) 0.0265(3) Uani 1 1 d . . . . .
Cl1 Cl -0.00232(4) 0.18025(4) 0.28416(4) 0.05060(13) Uani 1 1 d . . . . .
Cl2 Cl 0.16166(6) 0.28447(4) 0.44507(3) 0.05381(14) Uani 1 1 d . . . . .
Cl3 Cl 0.21009(5) 0.35340(3) 0.18656(3) 0.04143(11) Uani 1 1 d . . . . .
Ni1 Ni 0.15670(2) 0.23958(2) 0.30341(2) 0.03306(7) Uani 1 1 d . . . . .
P1 P 0.31944(3) 0.09354(3) 0.28173(3) 0.02642(9) Uani 1 1 d . . . . .

loop_
_atom_site_aniso_label
_atom_site_aniso_U_11
_atom_site_aniso_U_22
_atom_site_aniso_U_33
_atom_site_aniso_U_23
_atom_site_aniso_U_13
_atom_site_aniso_U_12
C1 0.0265(7) 0.0273(7) 0.0313(8) -0.0018(6) -0.0098(6) -0.0059(6)
C2 0.0317(8) 0.0294(8) 0.0362(8) 0.0014(6) -0.0166(6) -0.0093(6)
C3 0.0564(11) 0.0310(9) 0.0529(11) -0.0044(7) -0.0327(9) -0.0090(8)
C4 0.0471(10) 0.0239(7) 0.0343(8) -0.0022(6) -0.0165(7) -0.0049(6)
C5 0.0894(17) 0.0354(10) 0.0533(12) 0.0080(9) -0.0249(12) -0.0269(11)
C6 0.0607(13) 0.0459(11) 0.0458(11) -0.0141(9) -0.0151(9) 0.0081(9)
C7 0.0270(7) 0.0330(8) 0.0295(8) 0.0004(6) -0.0122(6) -0.0044(6)
C8 0.0373(9) 0.0371(9) 0.0297(8) 0.0009(6) -0.0108(6) -0.0072(7)
C9 0.0484(11) 0.0615(12) 0.0330(9) 0.0066(8) -0.0198(8) -0.0102(9)
C10 0.0488(12) 0.0942(18) 0.0489(12) 0.0141(11) -0.0331(10) -0.0184(12)
C11 0.0359(11) 0.111(2) 0.0481(12) 0.0165(12) -0.0214(9) -0.0271(12)
C12 0.0317(9) 0.0649(12) 0.0339(9) 0.0081(8) -0.0145(7) -0.0156(8)
C13 0.0434(11) 0.0828(16) 0.0324(9) -0.0041(9) -0.0035(8) -0.0218(10)
C14 0.103(2) 0.125(3) 0.0434(13) 0.0275(15) -0.0133(14) -0.066(2)
C15 0.0565(16) 0.127(3) 0.077(2) -0.0458(19) 0.0026(14) 0.0000(16)
C16 0.0509(12) 0.108(2) 0.0380(11) 0.0188(11) -0.0179(9) -0.0462(13)
C17 0.0968(17) 0.161(2) 0.0564(12) 0.0283(13) -0.0300(11) -0.0725(17)
C18 0.0968(17) 0.161(2) 0.0564(12) 0.0283(13) -0.0300(11) -0.0725(17)
C19 0.0419(9) 0.0402(9) 0.0379(9) 0.0052(7) -0.0165(7) -0.0148(7)
C20 0.0705(14) 0.0547(12) 0.0467(11) 0.0133(9) -0.0354(10) -0.0224(10)
C21 0.0609(14) 0.0648(14) 0.0811(17) 0.0113(12) -0.0517(13) -0.0123(11)
C22 0.0346(10) 0.0762(15) 0.0746(15) 0.0036(12) -0.0272(10) -0.0210(10)
C23 0.0318(9) 0.0576(12) 0.0492(11) 0.0007(9) -0.0130(8) -0.0169(8)
C24 0.0302(8) 0.0334(8) 0.0266(7) 0.0009(6) -0.0037(6) -0.0072(6)
C25 0.0605(12) 0.0392(10) 0.0370(10) 0.0005(7) -0.0166(9) 0.0002(8)
C26 0.0875(18) 0.0596(14) 0.0343(10) -0.0028(9) -0.0244(11) -0.0036(12)
C27 0.0654(14) 0.0563(13) 0.0373(10) -0.0142(9) -0.0073(9) -0.0106(10)
C28 0.0526(12) 0.0371(10) 0.0459(11) -0.0062(8) -0.0027(9) -0.0077(8)
C29 0.0457(10) 0.0360(9) 0.0332(9) 0.0020(7) -0.0075(7) -0.0053(7)
C30 0.0340(8) 0.0280(7) 0.0247(7) 0.0001(5) -0.0081(6) -0.0054(6)
C31 0.0373(9) 0.0338(8) 0.0285(8) 0.0006(6) -0.0074(6) -0.0107(7)
C32 0.0474(10) 0.0376(9) 0.0283(8) 0.0004(6) -0.0034(7) -0.0190(7)
C33 0.0641(12) 0.0410(10) 0.0276(8) 0.0071(7) -0.0126(8) -0.0183(9)
C34 0.0544(12) 0.0575(12) 0.0402(10) 0.0172(9) -0.0228(9) -0.0131(9)
C35 0.0377(9) 0.0540(11) 0.0399(10) 0.0137(8) -0.0145(7) -0.0123(8)
C36 0.0291(8) 0.0425(9) 0.0291(8) 0.0107(6) -0.0081(6) -0.0109(6)
C37 0.0317(9) 0.0567(12) 0.0401(10) 0.0097(8) -0.0029(7) -0.0073(8)
C38 0.0293(9) 0.0831(16) 0.0457(11) 0.0230(11) -0.0047(8) -0.0116(9)
C39 0.0417(11) 0.0915(18) 0.0502(12) 0.0278(12) -0.0209(9) -0.0359(11)
C40 0.0552(14) 0.0687(15) 0.0800(17) 0.0053(12) -0.0263(12) -0.0329(12)
C41 0.0390(10) 0.0492(11) 0.0644(13) -0.0005(9) -0.0161(9) -0.0159(8)
N1 0.0271(6) 0.0268(6) 0.0276(6) -0.0009(5) -0.0092(5) -0.0068(5)
Cl1 0.0350(2) 0.0583(3) 0.0629(3) 0.0061(2) -0.0158(2) -0.0158(2)
Cl2 0.0810(4) 0.0426(3) 0.0290(2) -0.00186(18) -0.0044(2) -0.0033(2)
Cl3 0.0592(3) 0.0299(2) 0.0349(2) 0.00323(15) -0.01170(19) -0.00875(18)
Ni1 0.03145(12) 0.03040(12) 0.03458(12) 0.00143(8) -0.00653(8) -0.00226(8)
P1 0.02574(19) 0.02823(19) 0.02469(19) 0.00334(14) -0.00564(14) -0.00545(14)

loop_
_atom_type_symbol
_atom_type_description
_atom_type_scat_dispersion_real
_atom_type_scat_dispersion_imag
_atom_type_scat_source
C C 0.0033 0.0016 'International Tables Vol C Tables 4.2.6.8 and 6.1.1.4'
H H 0.0000 0.0000 'International Tables Vol C Tables 4.2.6.8 and 6.1.1.4'
N N 0.0061 0.0033 'International Tables Vol C Tables 4.2.6.8 and 6.1.1.4'
Cl Cl 0.1484 0.1585 'International Tables Vol C Tables 4.2.6.8 and 6.1.1.4'
Ni Ni 0.3393 1.1124 'International Tables Vol C Tables 4.2.6.8 and 6.1.1.4'
P P 0.1023 0.0942 'International Tables Vol C Tables 4.2.6.8 and 6.1.1.4'

loop_
_geom_angle_atom_site_label_1
_geom_angle_atom_site_label_2
_geom_angle_atom_site_label_3
_geom_angle
_geom_angle_site_symmetry_1
_geom_angle_site_symmetry_3
N1 C1 C2 114.70(14) . .
N1 C1 H1 122.6 . .
C2 C1 H1 122.6 . .
C1 C2 C23 109.31(14) . .
C1 C2 C19 107.85(13) . .
C23 C2 C19 109.42(14) . .
C1 C2 C3 102.40(12) . .
C23 C2 C3 114.32(15) . .
C19 C2 C3 113.11(15) . .
C4 C3 C2 108.17(13) . .
C4 C3 H3A 110.1 . .
C2 C3 H3A 110.1 . .
C4 C3 H3B 110.1 . .
C2 C3 H3B 110.1 . .
H3A C3 H3B 108.4 . .
C5 C4 C6 110.22(17) . .
C5 C4 C3 113.49(17) . .
C6 C4 C3 112.38(16) . .
C5 C4 N1 109.50(14) . .
C6 C4 N1 109.80(15) . .
C3 C4 N1 101.06(12) . .
C4 C5 H5A 109.5 . .
C4 C5 H5B 109.5 . .
H5A C5 H5B 109.5 . .
C4 C5 H5C 109.5 . .
H5A C5 H5C 109.5 . .
H5B C5 H5C 109.5 . .
C4 C6 H6A 109.5 . .
C4 C6 H6B 109.5 . .
H6A C6 H6B 109.5 . .
C4 C6 H6C 109.5 . .
H6A C6 H6C 109.5 . .
H6B C6 H6C 109.5 . .
C8 C7 C12 123.22(15) . .
C8 C7 N1 119.17(14) . .
C12 C7 N1 117.61(14) . .
C7 C8 C9 117.25(16) . .
C7 C8 C13 123.95(15) . .
C9 C8 C13 118.54(16) . .
C10 C9 C8 120.93(18) . .
C10 C9 H9 119.5 . .
C8 C9 H9 119.5 . .
C9 C10 C11 120.44(18) . .
C9 C10 H10 119.8 . .
C11 C10 H10 119.8 . .
C10 C11 C12 121.56(19) . .
C10 C11 H11 119.2 . .
C12 C11 H11 119.2 . .
C11 C12 C7 116.30(17) . .
C11 C12 C16 119.66(17) . .
C7 C12 C16 123.67(15) . .
C8 C13 C15 109.2(2) . .
C8 C13 C14 112.0(2) . .
C15 C13 C14 111.4(2) . .
C8 C13 H13 108.0 . .
C15 C13 H13 108.0 . .
C14 C13 H13 108.0 . .
C13 C14 H14A 109.5 . .
C13 C14 H14B 109.5 . .
H14A C14 H14B 109.5 . .
C13 C14 H14C 109.5 . .
H14A C14 H14C 109.5 . .
H14B C14 H14C 109.5 . .
C13 C15 H15A 109.5 . .
C13 C15 H15B 109.5 . .
H15A C15 H15B 109.5 . .
C13 C15 H15C 109.5 . .
H15A C15 H15C 109.5 . .
H15B C15 H15C 109.5 . .
C18 C16 C12 108.6(2) . .
C18 C16 C17 111.5(2) . .
C12 C16 C17 113.2(2) . .
C18 C16 H16 107.8 . .
C12 C16 H16 107.8 . .
C17 C16 H16 107.8 . .
C16 C17 H17A 109.5 . .
C16 C17 H17B 109.5 . .
H17A C17 H17B 109.5 . .
C16 C17 H17C 109.5 . .
H17A C17 H17C 109.5 . .
H17B C17 H17C 109.5 . .
C16 C18 H18A 109.5 . .
C16 C18 H18B 109.5 . .
H18A C18 H18B 109.5 . .
C16 C18 H18C 109.5 . .
H18A C18 H18C 109.5 . .
H18B C18 H18C 109.5 . .
C20 C19 C2 111.30(15) . .
C20 C19 H19A 109.4 . .
C2 C19 H19A 109.4 . .
C20 C19 H19B 109.4 . .
C2 C19 H19B 109.4 . .
H19A C19 H19B 108.0 . .
C21 C20 C19 110.73(18) . .
C21 C20 H20A 109.5 . .
C19 C20 H20A 109.5 . .
C21 C20 H20B 109.5 . .
C19 C20 H20B 109.5 . .
H20A C20 H20B 108.1 . .
C22 C21 C20 111.26(18) . .
C22 C21 H21A 109.4 . .
C20 C21 H21A 109.4 . .
C22 C21 H21B 109.4 . .
C20 C21 H21B 109.4 . .
H21A C21 H21B 108.0 . .
C21 C22 C23 111.32(18) . .
C21 C22 H22A 109.4 . .
C23 C22 H22A 109.4 . .
C21 C22 H22B 109.4 . .
C23 C22 H22B 109.4 . .
H22A C22 H22B 108.0 . .
C2 C23 C22 110.82(17) . .
C2 C23 H23A 109.5 . .
C22 C23 H23A 109.5 . .
C2 C23 H23B 109.5 . .
C22 C23 H23B 109.5 . .
H23A C23 H23B 108.1 . .
C25 C24 C29 118.88(16) . .
C25 C24 P1 117.72(13) . .
C29 C24 P1 123.39(13) . .
C24 C25 C26 120.28(18) . .
C24 C25 H25 119.9 . .
C26 C25 H25 119.9 . .
C27 C26 C25 120.5(2) . .
C27 C26 H26 119.7 . .
C25 C26 H26 119.7 . .
C26 C27 C28 119.70(18) . .
C26 C27 H27 120.2 . .
C28 C27 H27 120.2 . .
C27 C28 C29 120.13(19) . .
C27 C28 H28 119.9 . .
C29 C28 H28 119.9 . .
C28 C29 C24 120.45(17) . .
C28 C29 H29 119.8 . .
C24 C29 H29 119.8 . .
C31 C30 C35 119.03(15) . .
C31 C30 P1 116.95(12) . .
C35 C30 P1 124.00(13) . .
C32 C31 C30 120.41(16) . .
C32 C31 H31 119.8 . .
C30 C31 H31 119.8 . .
C33 C32 C31 120.17(17) . .
C33 C32 H32 119.9 . .
C31 C32 H32 119.9 . .
C32 C33 C34 120.02(16) . .
C32 C33 H33 120.0 . .
C34 C33 H33 120.0 . .
C33 C34 C35 120.46(18) . .
C33 C34 H34 119.8 . .
C35 C34 H34 119.8 . .
C34 C35 C30 119.90(18) . .
C34 C35 H35 120.0 . .
C30 C35 H35 120.0 . .
C37 C36 C41 118.89(17) . .
C37 C36 P1 122.61(15) . .
C41 C36 P1 118.50(14) . .
C36 C37 C38 119.6(2) . .
C36 C37 H37 120.2 . .
C38 C37 H37 120.2 . .
C39 C38 C37 120.9(2) . .
C39 C38 H38 119.5 . .
C37 C38 H38 119.5 . .
C40 C39 C38 119.79(19) . .
C40 C39 H39 120.1 . .
C38 C39 H39 120.1 . .
C39 C40 C41 120.7(2) . .
C39 C40 H40 119.6 . .
C41 C40 H40 119.6 . .
C40 C41 C36 120.1(2) . .
C40 C41 H41 120.0 . .
C36 C41 H41 120.0 . .
C1 N1 C7 123.87(13) . .
C1 N1 C4 113.04(13) . .
C7 N1 C4 123.08(12) . .
Cl1 Ni1 Cl2 118.97(2) . .
Cl1 Ni1 Cl3 107.93(2) . .
Cl2 Ni1 Cl3 118.80(2) . .
Cl1 Ni1 P1 109.07(2) . .
Cl2 Ni1 P1 96.226(19) . .
Cl3 Ni1 P1 103.583(18) . .
C30 P1 C36 106.50(7) . .
C30 P1 C24 105.09(7) . .
C36 P1 C24 104.66(8) . .
C30 P1 Ni1 110.36(5) . .
C36 P1 Ni1 113.62(6) . .
C24 P1 Ni1 115.84(5) . .

loop_
_geom_bond_atom_site_label_1
_geom_bond_atom_site_label_2
_geom_bond_distance
_geom_bond_site_symmetry_2
C1 N1 1.276(2) .
C1 C2 1.480(2) .
C1 H1 0.9500 .
C2 C23 1.531(2) .
C2 C19 1.540(2) .
C2 C3 1.550(2) .
C3 C4 1.536(2) .
C3 H3A 0.9900 .
C3 H3B 0.9900 .
C4 C5 1.517(3) .
C4 C6 1.518(3) .
C4 N1 1.540(2) .
C5 H5A 0.9800 .
C5 H5B 0.9800 .
C5 H5C 0.9800 .
C6 H6A 0.9800 .
C6 H6B 0.9800 .
C6 H6C 0.9800 .
C7 C8 1.392(2) .
C7 C12 1.398(2) .
C7 N1 1.4548(19) .
C8 C9 1.397(2) .
C8 C13 1.517(3) .
C9 C10 1.365(3) .
C9 H9 0.9500 .
C10 C11 1.379(3) .
C10 H10 0.9500 .
C11 C12 1.394(2) .
C11 H11 0.9500 .
C12 C16 1.519(3) .
C13 C15 1.524(4) .
C13 C14 1.538(4) .
C13 H13 1.0000 .
C14 H14A 0.9800 .
C14 H14B 0.9800 .
C14 H14C 0.9800 .
C15 H15A 0.9800 .
C15 H15B 0.9800 .
C15 H15C 0.9800 .
C16 C18 1.518(5) .
C16 C17 1.526(5) .
C16 H16 1.0000 .
C17 H17A 0.9800 .
C17 H17B 0.9800 .
C17 H17C 0.9800 .
C18 H18A 0.9800 .
C18 H18B 0.9800 .
C18 H18C 0.9800 .
C19 C20 1.524(3) .
C19 H19A 0.9900 .
C19 H19B 0.9900 .
C20 C21 1.518(4) .
C20 H20A 0.9900 .
C20 H20B 0.9900 .
C21 C22 1.509(4) .
C21 H21A 0.9900 .
C21 H21B 0.9900 .
C22 C23 1.533(3) .
C22 H22A 0.9900 .
C22 H22B 0.9900 .
C23 H23A 0.9900 .
C23 H23B 0.9900 .
C24 C25 1.385(2) .
C24 C29 1.391(2) .
C24 P1 1.8208(17) .
C25 C26 1.389(3) .
C25 H25 0.9500 .
C26 C27 1.377(3) .
C26 H26 0.9500 .
C27 C28 1.378(3) .
C27 H27 0.9500 .
C28 C29 1.391(3) .
C28 H28 0.9500 .
C29 H29 0.9500 .
C30 C31 1.395(2) .
C30 C35 1.396(2) .
C30 P1 1.8148(16) .
C31 C32 1.385(2) .
C31 H31 0.9500 .
C32 C33 1.379(3) .
C32 H32 0.9500 .
C33 C34 1.379(3) .
C33 H33 0.9500 .
C34 C35 1.390(3) .
C34 H34 0.9500 .
C35 H35 0.9500 .
C36 C37 1.391(3) .
C36 C41 1.392(3) .
C36 P1 1.8198(17) .
C37 C38 1.396(3) .
C37 H37 0.9500 .
C38 C39 1.366(4) .
C38 H38 0.9500 .
C39 C40 1.364(4) .
C39 H39 0.9500 .
C40 C41 1.392(3) .
C40 H40 0.9500 .
C41 H41 0.9500 .
Cl1 Ni1 2.2327(5) .
Cl2 Ni1 2.2428(6) .
Cl3 Ni1 2.2573(5) .
Ni1 P1 2.3121(5) .

loop_
_geom_torsion_atom_site_label_1
_geom_torsion_atom_site_label_2
_geom_torsion_atom_site_label_3
_geom_torsion_atom_site_label_4
_geom_torsion
_geom_torsion_site_symmetry_1
_geom_torsion_site_symmetry_2
_geom_torsion_site_symmetry_3
_geom_torsion_site_symmetry_4
N1 C1 C2 C23 118.79(16) . . . .
N1 C1 C2 C19 -122.33(16) . . . .
N1 C1 C2 C3 -2.80(19) . . . .
C1 C2 C3 C4 6.77(19) . . . .
C23 C2 C3 C4 -111.32(18) . . . .
C19 C2 C3 C4 122.55(16) . . . .
C2 C3 C4 C5 109.32(18) . . . .
C2 C3 C4 C6 -124.78(18) . . . .
C2 C3 C4 N1 -7.79(19) . . . .
C12 C7 C8 C9 -5.4(3) . . . .
N1 C7 C8 C9 174.61(16) . . . .
C12 C7 C8 C13 168.61(19) . . . .
N1 C7 C8 C13 -11.4(3) . . . .
C7 C8 C9 C10 0.7(3) . . . .
C13 C8 C9 C10 -173.6(2) . . . .
C8 C9 C10 C11 2.9(4) . . . .
C9 C10 C11 C12 -2.0(4) . . . .
C10 C11 C12 C7 -2.4(4) . . . .
C10 C11 C12 C16 170.9(3) . . . .
C8 C7 C12 C11 6.2(3) . . . .
N1 C7 C12 C11 -173.81(19) . . . .
C8 C7 C12 C16 -166.9(2) . . . .
N1 C7 C12 C16 13.2(3) . . . .
C7 C8 C13 C15 -105.4(2) . . . .
C9 C8 C13 C15 68.6(3) . . . .
C7 C8 C13 C14 130.7(2) . . . .
C9 C8 C13 C14 -55.4(3) . . . .
C11 C12 C16 C18 -69.4(3) . . . .
C7 C12 C16 C18 103.4(3) . . . .
C11 C12 C16 C17 55.0(3) . . . .
C7 C12 C16 C17 -132.2(2) . . . .
C1 C2 C19 C20 -175.81(16) . . . .
C23 C2 C19 C20 -57.0(2) . . . .
C3 C2 C19 C20 71.7(2) . . . .
C2 C19 C20 C21 56.8(2) . . . .
C19 C20 C21 C22 -56.1(3) . . . .
C20 C21 C22 C23 56.2(3) . . . .
C1 C2 C23 C22 174.37(16) . . . .
C19 C2 C23 C22 56.5(2) . . . .
C3 C2 C23 C22 -71.6(2) . . . .
C21 C22 C23 C2 -56.8(3) . . . .
C29 C24 C25 C26 -1.7(3) . . . .
P1 C24 C25 C26 177.86(18) . . . .
C24 C25 C26 C27 0.9(4) . . . .
C25 C26 C27 C28 0.1(4) . . . .
C26 C27 C28 C29 -0.3(3) . . . .
C27 C28 C29 C24 -0.5(3) . . . .
C25 C24 C29 C28 1.4(3) . . . .
P1 C24 C29 C28 -178.05(15) . . . .
C35 C30 C31 C32 -1.4(2) . . . .
P1 C30 C31 C32 -179.71(13) . . . .
C30 C31 C32 C33 0.9(3) . . . .
C31 C32 C33 C34 0.0(3) . . . .
C32 C33 C34 C35 -0.4(3) . . . .
C33 C34 C35 C30 0.0(3) . . . .
C31 C30 C35 C34 0.9(3) . . . .
P1 C30 C35 C34 179.13(16) . . . .
C41 C36 C37 C38 0.1(3) . . . .
P1 C36 C37 C38 179.94(14) . . . .
C36 C37 C38 C39 -0.4(3) . . . .
C37 C38 C39 C40 0.7(3) . . . .
C38 C39 C40 C41 -0.8(4) . . . .
C39 C40 C41 C36 0.6(4) . . . .
C37 C36 C41 C40 -0.2(3) . . . .
P1 C36 C41 C40 179.95(18) . . . .
C2 C1 N1 C7 176.40(14) . . . .
C2 C1 N1 C4 -2.4(2) . . . .
C8 C7 N1 C1 91.8(2) . . . .
C12 C7 N1 C1 -88.2(2) . . . .
C8 C7 N1 C4 -89.53(19) . . . .
C12 C7 N1 C4 90.5(2) . . . .
C5 C4 N1 C1 -113.52(18) . . . .
C6 C4 N1 C1 125.34(16) . . . .
C3 C4 N1 C1 6.48(19) . . . .
C5 C4 N1 C7 67.7(2) . . . .
C6 C4 N1 C7 -53.5(2) . . . .
C3 C4 N1 C7 -172.35(15) . . . .
C31 C30 P1 C36 166.37(13) . . . .
C35 C30 P1 C36 -11.89(17) . . . .
C31 C30 P1 C24 -82.95(14) . . . .
C35 C30 P1 C24 98.79(16) . . . .
C31 C30 P1 Ni1 42.61(13) . . . .
C35 C30 P1 Ni1 -135.65(14) . . . .
C37 C36 P1 C30 78.46(16) . . . .
C41 C36 P1 C30 -101.73(15) . . . .
C37 C36 P1 C24 -32.53(16) . . . .
C41 C36 P1 C24 147.28(15) . . . .
C37 C36 P1 Ni1 -159.83(13) . . . .
C41 C36 P1 Ni1 19.98(16) . . . .
C25 C24 P1 C30 154.87(15) . . . .
C29 C24 P1 C30 -25.64(17) . . . .
C25 C24 P1 C36 -93.13(16) . . . .
C29 C24 P1 C36 86.37(16) . . . .
C25 C24 P1 Ni1 32.81(16) . . . .
C29 C24 P1 Ni1 -147.70(13) . . . .

loop_
_platon_squeeze_void_nr
_platon_squeeze_void_average_x
_platon_squeeze_void_average_y
_platon_squeeze_void_average_z
_platon_squeeze_void_volume
_platon_squeeze_void_count_electrons
1 0.500 0.500 0.000 130.6 41.4
